data_7112066
loop_
_publ_author_name
'Iain D. Roy'
'Alan R. Burns'
'Graham Pattison'
'Boris Michel'
'Alexandra J. Parker'
'Hon Wai Lam'

_publ_section_title
;
 A second-generation ligand for the enantioselective rhodium-catalyzed
 addition of arylboronic acids to alkenylazaarenes
;
_journal_name_full Chem.Commun.
_journal_page_first 2865
_journal_paper_doi 10.1039/c4cc00340c
_journal_volume 50
_journal_year 2014
_chemical_formula_moiety 'C10 H10 N4'
_chemical_formula_sum 'C10 H10 N4'
_chemical_formula_weight 186.22
_chemical_name_systematic
;
 ?
;
_space_group_crystal_system orthorhombic
_space_group_IT_number 61
_space_group_name_Hall '-P 2ac 2ab'
_space_group_name_H-M_alt 'P b c a'
_symmetry_space_group_name_Hall '-P 2ac 2ab'
_symmetry_space_group_name_H-M 'P b c a'
_atom_sites_solution_hydrogens difmap
_atom_sites_solution_primary direct
_atom_sites_solution_secondary difmap
_audit_creation_method SHELXL-2013
_cell_angle_alpha 90
_cell_angle_beta 90
_cell_angle_gamma 90
_cell_formula_units_Z 8
_cell_length_a 9.3737(2)
_cell_length_b 8.5684(2)
_cell_length_c 23.0087(6)
_cell_measurement_reflns_used 8026
_cell_measurement_temperature 120(2)
_cell_measurement_theta_max 30.7400
_cell_measurement_theta_min 3.6510
_cell_volume 1848.00(8)
_computing_cell_refinement 'CrysAlisPro (Agilent Technologies, 2011)'
_computing_data_collection 'CrysAlisPro (Agilent Technologies, 2011)'
_computing_data_reduction 'CrysAlisPro (Agilent Technologies, 2011)'
_computing_molecular_graphics 'SHELXTL (Sheldrick, 2008)'
_computing_publication_material 'SHELXTL (Sheldrick, 2008) and local programs'
_computing_structure_refinement 'SHELXL-2013 (Sheldrick, 2013)'
_computing_structure_solution 'SHELXTL (Sheldrick, 2008)'
_diffrn_ambient_temperature 120(2)
_diffrn_detector_area_resol_mean 10.3147
_diffrn_measured_fraction_theta_full 0.999
_diffrn_measured_fraction_theta_max 0.942
_diffrn_measurement_device_type 'Agilent Technologies SuperNova'
_diffrn_measurement_method '\w scans'
_diffrn_radiation_type MoK\a
_diffrn_radiation_wavelength 0.71073
_diffrn_reflns_av_R_equivalents 0.0319
_diffrn_reflns_av_unetI/netI 0.0214
_diffrn_reflns_Laue_measured_fraction_full 0.999
_diffrn_reflns_Laue_measured_fraction_max 0.942
_diffrn_reflns_limit_h_max 12
_diffrn_reflns_limit_h_min -13
_diffrn_reflns_limit_k_max 10
_diffrn_reflns_limit_k_min -12
_diffrn_reflns_limit_l_max 33
_diffrn_reflns_limit_l_min -32
_diffrn_reflns_number 19622
_diffrn_reflns_point_group_measured_fraction_full 0.999
_diffrn_reflns_point_group_measured_fraction_max 0.942
_diffrn_reflns_theta_full 25.242
_diffrn_reflns_theta_max 31.091
_diffrn_reflns_theta_min 2.803
_exptl_absorpt_coefficient_mu 0.086
_exptl_absorpt_correction_T_max 2.680
_exptl_absorpt_correction_T_min 1.468
_exptl_absorpt_correction_type gaussian
_exptl_absorpt_process_details
;
CrysAlisPro, Agilent Technologies,
Version 1.171.36.28 (release 01-02-2013 CrysAlis171 .NET)
(compiled Feb  1 2013,16:14:44)
Numerical absorption correction based on gaussian integration over
   a multifaceted crystal model
;
_exptl_crystal_colour colourless
_exptl_crystal_density_diffrn 1.339
_exptl_crystal_description block
_exptl_crystal_F_000 784
_exptl_crystal_size_max 0.584
_exptl_crystal_size_mid 0.532
_exptl_crystal_size_min 0.230
_refine_diff_density_max 0.344
_refine_diff_density_min -0.211
_refine_diff_density_rms 0.046
_refine_ls_extinction_coef 0.0033(9)
_refine_ls_extinction_expression Fc^*^=kFc[1+0.001xFc^2^\l^3^/sin(2\q)]^-1/4^
_refine_ls_extinction_method SHELXL
_refine_ls_goodness_of_fit_ref 1.048
_refine_ls_hydrogen_treatment refall
_refine_ls_matrix_type full
_refine_ls_number_parameters 168
_refine_ls_number_reflns 2795
_refine_ls_number_restraints 0
_refine_ls_restrained_S_all 1.048
_refine_ls_R_factor_all 0.0513
_refine_ls_R_factor_gt 0.0431
_refine_ls_shift/su_max 0.001
_refine_ls_shift/su_mean 0.000
_refine_ls_structure_factor_coef Fsqd
_refine_ls_weighting_details
;
 w=1/[\s^2^(Fo^2^)+(0.0533P)^2^+0.7566P]
 where P=(Fo^2^+2Fc^2^)/3
;
_refine_ls_weighting_scheme calc
_refine_ls_wR_factor_gt 0.1105
_refine_ls_wR_factor_ref 0.1172
_reflns_Friedel_coverage 0.000
_reflns_number_gt 2373
_reflns_number_total 2795
_reflns_threshold_expression 'I > 2\s(I)'
_cod_data_source_file c4cc00340c.txt
_cod_data_source_block hl3010
_cod_database_code 7112066
_shelx_space_group_comment
;
The symmetry employed for this shelxl refinement is uniquely defined
by the following loop, which should always be used as a source of
symmetry information in preference to the above space-group names.
They are only intended as comments.
;
_shelx_estimated_absorpt_t_min 0.951
_shelx_estimated_absorpt_t_max 0.980
_shelxl_version_number 2013-2

loop_
_space_group_symop_operation_xyz
'x, y, z'
'-x+1/2, -y, z+1/2'
'-x, y+1/2, -z+1/2'
'x+1/2, -y+1/2, -z'
'-x, -y, -z'
'x-1/2, y, -z-1/2'
'x, -y-1/2, z-1/2'
'-x-1/2, y-1/2, z'

loop_
_atom_site_label
_atom_site_type_symbol
_atom_site_fract_x
_atom_site_fract_y
_atom_site_fract_z
_atom_site_U_iso_or_equiv
_atom_site_adp_type
_atom_site_occupancy
_atom_site_site_symmetry_multiplicity
_atom_site_calc_flag
N1 N 0.58089(10) 0.16050(10) 0.45330(4) 0.0178(2) Uani 1 1 d
N2 N 0.63910(10) 0.09655(11) 0.50125(4) 0.0209(2) Uani 1 1 d
N3 N 0.72817(10) -0.00888(12) 0.48303(4) 0.0226(2) Uani 1 1 d
N4 N 0.72963(11) -0.01636(12) 0.42410(4) 0.0227(2) Uani 1 1 d
C1 C 0.63694(11) 0.09128(12) 0.40625(4) 0.0182(2) Uani 1 1 d
C2 C 0.60130(12) 0.12892(13) 0.34647(5) 0.0201(2) Uani 1 1 d
H2 H 0.5308(16) 0.2094(18) 0.3408(7) 0.030(4) Uiso 1 1 d
C3 C 0.66448(12) 0.05499(13) 0.30226(5) 0.0197(2) Uani 1 1 d
H3 H 0.7378(18) -0.0197(19) 0.3114(7) 0.032(4) Uiso 1 1 d
C4 C 0.64068(11) 0.07973(12) 0.24010(4) 0.0182(2) Uani 1 1 d
C5 C 0.73496(12) 0.00874(13) 0.20105(5) 0.0219(2) Uani 1 1 d
H5 H 0.8115(16) -0.0606(17) 0.2160(6) 0.029(4) Uiso 1 1 d
C7 C 0.72237(13) 0.03252(14) 0.14160(5) 0.0240(2) Uani 1 1 d
H7 H 0.7900(17) -0.0167(19) 0.1148(7) 0.035(4) Uiso 1 1 d
C8 C 0.61411(13) 0.12714(14) 0.12027(5) 0.0239(2) Uani 1 1 d
H8 H 0.6056(16) 0.1442(17) 0.0786(6) 0.028(4) Uiso 1 1 d
C9 C 0.51695(13) 0.19442(13) 0.15827(5) 0.0233(2) Uani 1 1 d
H9 H 0.4394(15) 0.2597(18) 0.1434(7) 0.028(4) Uiso 1 1 d
C10 C 0.52983(12) 0.17168(12) 0.21784(5) 0.0203(2) Uani 1 1 d
H10 H 0.4614(15) 0.2206(16) 0.2434(7) 0.028(4) Uiso 1 1 d
C11 C 0.47426(13) 0.28344(14) 0.45756(5) 0.0228(2) Uani 1 1 d
H11A H 0.511(2) 0.378(2) 0.4446(8) 0.056(5) Uiso 1 1 d
H11B H 0.389(2) 0.254(2) 0.4377(8) 0.052(5) Uiso 1 1 d
H11C H 0.4468(19) 0.298(2) 0.4973(9) 0.056(5) Uiso 1 1 d

loop_
_atom_site_aniso_label
_atom_site_aniso_U_11
_atom_site_aniso_U_22
_atom_site_aniso_U_33
_atom_site_aniso_U_23
_atom_site_aniso_U_13
_atom_site_aniso_U_12
N1 0.0179(4) 0.0194(4) 0.0161(4) 0.0010(3) -0.0015(3) -0.0015(3)
N2 0.0215(4) 0.0236(4) 0.0176(4) 0.0022(3) -0.0037(3) -0.0017(4)
N3 0.0229(5) 0.0254(5) 0.0196(4) 0.0027(4) -0.0033(4) 0.0000(4)
N4 0.0237(5) 0.0253(5) 0.0191(4) 0.0022(4) -0.0016(4) 0.0037(4)
C1 0.0179(5) 0.0197(5) 0.0171(5) 0.0005(4) 0.0002(4) -0.0017(4)
C2 0.0207(5) 0.0221(5) 0.0175(5) 0.0021(4) -0.0007(4) 0.0008(4)
C3 0.0197(5) 0.0218(5) 0.0176(5) 0.0025(4) -0.0010(4) 0.0002(4)
C4 0.0195(5) 0.0186(4) 0.0164(5) 0.0005(4) -0.0001(4) -0.0023(4)
C5 0.0228(5) 0.0233(5) 0.0196(5) -0.0007(4) -0.0005(4) 0.0021(4)
C7 0.0271(6) 0.0263(5) 0.0187(5) -0.0033(4) 0.0031(4) -0.0016(4)
C8 0.0309(6) 0.0242(5) 0.0167(5) 0.0005(4) -0.0023(4) -0.0058(4)
C9 0.0266(6) 0.0217(5) 0.0215(5) 0.0026(4) -0.0053(4) -0.0005(4)
C10 0.0202(5) 0.0210(5) 0.0196(5) 0.0000(4) -0.0002(4) 0.0000(4)
C11 0.0213(5) 0.0230(5) 0.0242(5) -0.0022(4) -0.0010(4) 0.0026(4)

loop_
_atom_type_symbol
_atom_type_description
_atom_type_scat_dispersion_real
_atom_type_scat_dispersion_imag
_atom_type_scat_source
C C 0.0033 0.0016 'International Tables Vol C Tables 4.2.6.8 and 6.1.1.4'
H H 0.0000 0.0000 'International Tables Vol C Tables 4.2.6.8 and 6.1.1.4'
N N 0.0061 0.0033 'International Tables Vol C Tables 4.2.6.8 and 6.1.1.4'

loop_
_geom_angle_atom_site_label_1
_geom_angle_atom_site_label_2
_geom_angle_atom_site_label_3
_geom_angle
N2 N1 C1 108.80(9)
N2 N1 C11 121.15(9)
C1 N1 C11 130.04(9)
N1 N2 N3 106.19(9)
N2 N3 N4 111.19(9)
N3 N4 C1 105.59(9)
N1 C1 N4 108.23(9)
N1 C1 C2 125.18(10)
N4 C1 C2 126.58(10)
C1 C2 H2 116.4(9)
C1 C2 C3 120.92(10)
H2 C2 C3 122.7(9)
C2 C3 H3 117.7(9)
C2 C3 C4 127.42(10)
H3 C3 C4 114.8(9)
C3 C4 C5 117.93(10)
C3 C4 C10 123.51(10)
C5 C4 C10 118.56(10)
C4 C5 H5 119.6(8)
C4 C5 C7 121.01(11)
H5 C5 C7 119.4(8)
C5 C7 H7 120.1(9)
C5 C7 C8 119.74(11)
H7 C7 C8 120.2(9)
C7 C8 H8 119.7(9)
C7 C8 C9 119.96(10)
H8 C8 C9 120.3(9)
C8 C9 H9 120.3(9)
C8 C9 C10 120.41(11)
H9 C9 C10 119.3(9)
C4 C10 C9 120.26(10)
C4 C10 H10 120.9(9)
C9 C10 H10 118.8(9)
N1 C11 H11A 110.7(12)
N1 C11 H11B 110.6(11)
N1 C11 H11C 109.9(11)
H11A C11 H11B 112.9(17)
H11A C11 H11C 107.0(15)
H11B C11 H11C 105.4(15)

loop_
_geom_bond_atom_site_label_1
_geom_bond_atom_site_label_2
_geom_bond_distance
N1 N2 1.3473(12)
N1 C1 1.3414(13)
N1 C11 1.4554(14)
N2 N3 1.2996(14)
N3 N4 1.3575(13)
N4 C1 1.3320(14)
C1 C2 1.4517(14)
C2 H2 0.964(15)
C2 C3 1.3367(15)
C3 H3 0.963(17)
C3 C4 1.4630(14)
C4 C5 1.3994(15)
C4 C10 1.4010(15)
C5 H5 0.993(15)
C5 C7 1.3882(15)
C7 H7 0.979(16)
C7 C8 1.3885(17)
C8 H8 0.973(15)
C8 C9 1.3879(17)
C9 H9 0.979(15)
C9 C10 1.3895(15)
C10 H10 0.966(15)
C11 H11A 0.93(2)
C11 H11B 0.953(19)
C11 H11C 0.96(2)

loop_
_geom_hbond_atom_site_label_D
_geom_hbond_atom_site_label_H
_geom_hbond_atom_site_label_A
_geom_hbond_distance_DH
_geom_hbond_distance_HA
_geom_hbond_distance_DA
_geom_hbond_angle_DHA
_geom_hbond_site_symmetry_A
C11 H11A N4 0.93(2) 2.63(2) 3.3525(16) 134.3(16) 8_765

loop_
_geom_torsion_atom_site_label_1
_geom_torsion_atom_site_label_2
_geom_torsion_atom_site_label_3
_geom_torsion_atom_site_label_4
_geom_torsion
C1 N1 N2 N3 -0.02(11)
C11 N1 N2 N3 179.51(9)
N1 N2 N3 N4 -0.24(12)
N2 N3 N4 C1 0.40(12)
N3 N4 C1 N1 -0.40(12)
N3 N4 C1 C2 179.59(10)
N2 N1 C1 N4 0.27(12)
N2 N1 C1 C2 -179.72(10)
C11 N1 C1 N4 -179.20(10)
C11 N1 C1 C2 0.80(18)
N1 C1 C2 C3 178.99(10)
N4 C1 C2 C3 -1.00(18)
C1 C2 C3 C4 -179.81(10)
C2 C3 C4 C5 169.43(11)
C2 C3 C4 C10 -9.87(18)
C3 C4 C5 C7 -177.26(10)
C10 C4 C5 C7 2.08(16)
C4 C5 C7 C8 -0.49(17)
C5 C7 C8 C9 -1.57(17)
C7 C8 C9 C10 2.00(17)
C8 C9 C10 C4 -0.38(17)
C3 C4 C10 C9 177.67(10)
C5 C4 C10 C9 -1.63(16)
